data_4020343
loop_
_publ_author_name
'Tory N. Cayzer'
'Michael N. Paddon-Row'
'Damian Moran'
'Alan D. Payne'
'Michael S. Sherburn'
'Peter Turner'

_publ_section_title
;
 Intramolecular Diels-Alder Reactions of
 Ester Linked 1,3,8-Nonatrienes
;
_journal_name_full 'Journal of Organic Chemistry'
_journal_page_first 5561
_journal_page_last 5570
_journal_paper_doi 10.1021/jo0505829
_journal_volume 70
_journal_year 2005
_chemical_formula_sum 'C10 H14 O2'
_chemical_formula_weight 166.21
_space_group_IT_number 9
_symmetry_cell_setting monoclinic
_symmetry_space_group_name_Hall 'C -2yc'
_symmetry_space_group_name_H-M 'C 1 c 1'
_cell_angle_alpha 90.00
_cell_angle_beta 98.466(3)
_cell_angle_gamma 90.00
_cell_formula_units_Z 4
_cell_length_a 12.177(2)
_cell_length_b 9.0889(16)
_cell_length_c 8.1797(14)
_cell_measurement_temperature 150(2)
_cell_volume 895.5(3)
_diffrn_ambient_temperature 150(2)
_exptl_crystal_density_diffrn 1.233
_cod_original_sg_symbol_H-M 'C c'
_cod_database_code 4020343

loop_
_symmetry_equiv_pos_as_xyz
'x, y, z'
'x, -y, z+1/2'
'x+1/2, y+1/2, z'
'x+1/2, -y+1/2, z+1/2'

loop_
_atom_site_label
_atom_site_type_symbol
_atom_site_fract_x
_atom_site_fract_y
_atom_site_fract_z
_atom_site_U_iso_or_equiv
_atom_site_adp_type
_atom_site_occupancy
_atom_site_symmetry_multiplicity
_atom_site_calc_flag
_atom_site_refinement_flags
_atom_site_disorder_assembly
_atom_site_disorder_group
O1 O 0.39184(13) 0.32556(16) 0.05984(18) 0.0345(4) Uani 1 1 d . . .
O2 O 0.53331(12) 0.35723(18) 0.26371(19) 0.0325(4) Uani 1 1 d . . .
C1 C 0.42327(18) 0.3354(2) 0.2062(3) 0.0247(5) Uani 1 1 d . . .
C2 C 0.36129(17) 0.3315(2) 0.3506(3) 0.0218(5) Uani 1 1 d . . .
H2 H 0.3466 0.4360 0.3790 0.026 Uiso 1 1 calc R . .
C3 C 0.25227(19) 0.2498(2) 0.3423(3) 0.0251(5) Uani 1 1 d . . .
H3 H 0.1983 0.2935 0.2512 0.030 Uiso 1 1 calc R . .
C4 C 0.20860(19) 0.2784(3) 0.5084(3) 0.0287(6) Uani 1 1 d . . .
H4 H 0.1586 0.1945 0.5265 0.034 Uiso 1 1 calc R . .
C5 C 0.3004(2) 0.2825(2) 0.6552(3) 0.0300(6) Uani 1 1 d . . .
H5 H 0.2781 0.2835 0.7618 0.036 Uiso 1 1 calc R . .
C6 C 0.4090(2) 0.2848(2) 0.6495(3) 0.0296(6) Uani 1 1 d . . .
H6 H 0.4602 0.2933 0.7485 0.036 Uiso 1 1 calc R . .
C7 C 0.44990(17) 0.2739(2) 0.4859(3) 0.0253(5) Uani 1 1 d . . .
H7 H 0.4625 0.1675 0.4633 0.030 Uiso 1 1 calc R . .
C8 C 0.54914(19) 0.3601(3) 0.4456(3) 0.0312(6) Uani 1 1 d . . .
H8A H 0.5485 0.4622 0.4878 0.037 Uiso 1 1 calc R . .
H8B H 0.6198 0.3122 0.4927 0.037 Uiso 1 1 calc R . .
C9 C 0.26377(19) 0.0867(2) 0.3070(3) 0.0327(6) Uani 1 1 d . . .
H9A H 0.3036 0.0743 0.2121 0.049 Uiso 1 1 calc R . .
H9B H 0.1898 0.0424 0.2819 0.049 Uiso 1 1 calc R . .
H9C H 0.3053 0.0384 0.4041 0.049 Uiso 1 1 calc R . .
C10 C 0.1393(2) 0.4196(3) 0.5050(3) 0.0383(6) Uani 1 1 d . . .
H10A H 0.1158 0.4347 0.6133 0.057 Uiso 1 1 calc R . .
H10B H 0.0737 0.4107 0.4204 0.057 Uiso 1 1 calc R . .
H10C H 0.1841 0.5036 0.4790 0.057 Uiso 1 1 calc R . .

loop_
_atom_site_aniso_label
_atom_site_aniso_U_11
_atom_site_aniso_U_22
_atom_site_aniso_U_33
_atom_site_aniso_U_23
_atom_site_aniso_U_13
_atom_site_aniso_U_12
O1 0.0453(11) 0.0396(10) 0.0191(11) 0.0013(9) 0.0066(8) -0.0001(8)
O2 0.0284(9) 0.0432(11) 0.0272(10) -0.0026(8) 0.0085(7) -0.0052(8)
C1 0.0297(14) 0.0240(12) 0.0215(14) -0.0007(10) 0.0070(11) -0.0006(10)
C2 0.0275(12) 0.0225(12) 0.0156(12) -0.0012(10) 0.0038(10) -0.0010(10)
C3 0.0277(13) 0.0291(13) 0.0182(13) -0.0001(10) 0.0029(10) -0.0032(10)
C4 0.0298(14) 0.0274(12) 0.0309(15) -0.0029(11) 0.0111(12) -0.0076(10)
C5 0.0434(16) 0.0276(14) 0.0203(14) 0.0004(11) 0.0092(12) -0.0043(11)
C6 0.0404(15) 0.0267(12) 0.0206(13) 0.0022(11) 0.0007(11) -0.0025(12)
C7 0.0287(13) 0.0262(12) 0.0204(13) -0.0006(10) 0.0023(11) -0.0001(10)
C8 0.0301(14) 0.0397(15) 0.0231(15) -0.0035(11) 0.0009(11) -0.0038(11)
C9 0.0411(15) 0.0291(14) 0.0287(15) -0.0053(11) 0.0079(11) -0.0102(11)
C10 0.0345(15) 0.0430(16) 0.0390(16) -0.0071(13) 0.0104(12) 0.0007(12)

loop_
_geom_bond_atom_site_label_1
_geom_bond_atom_site_label_2
_geom_bond_distance
_geom_bond_site_symmetry_2
_geom_bond_publ_flag
O1 C1 1.205(2) . ?
O2 C1 1.368(2) . ?
O2 C8 1.472(3) . ?
C1 C2 1.493(3) . ?
C2 C3 1.514(3) . ?
C2 C7 1.521(3) . ?
C2 H2 1.0000 . ?
C3 C9 1.520(3) . ?
C3 C4 1.552(3) . ?
C3 H3 1.0000 . ?
C4 C5 1.515(3) . ?
C4 C10 1.534(3) . ?
C4 H4 1.0000 . ?
C5 C6 1.330(3) . ?
C5 H5 0.9500 . ?
C6 C7 1.498(3) . ?
C6 H6 0.9500 . ?
C7 C8 1.517(3) . ?
C7 H7 1.0000 . ?
C8 H8A 0.9900 . ?
C8 H8B 0.9900 . ?
C9 H9A 0.9800 . ?
C9 H9B 0.9800 . ?
C9 H9C 0.9800 . ?
C10 H10A 0.9800 . ?
C10 H10B 0.9800 . ?
C10 H10C 0.9800 . ?
